data_7034423
loop_
_publ_author_name
'Ou, Sha'
'Zheng, Jun-Ping'
'Kong, Guo-Qiang'
'Wu, Chuan-De'

_publ_section_title
;
 Designed synthesis of a series of zwitterion-polyoxometalate hybrid
 materials for selective scavenging and photolysis of dyes.
;
_journal_issue 17
_journal_name_full 'Dalton transactions (Cambridge, England : 2003)'
_journal_page_first 7862
_journal_page_last 7869
_journal_paper_doi 10.1039/c5dt00577a
_journal_volume 44
_journal_year 2015
_chemical_formula_sum 'C42 H32 N8 O48 Si W12 Zn'
_chemical_formula_weight 3716.42
_chemical_name_systematic
; 
 ? 
;
_space_group_IT_number 15
_symmetry_cell_setting monoclinic
_symmetry_space_group_name_Hall '-C 2yc'
_symmetry_space_group_name_H-M 'C 1 2/c 1'
_atom_sites_solution_hydrogens geom
_atom_sites_solution_primary direct
_atom_sites_solution_secondary difmap
_audit_creation_method SHELXL-97
_audit_update_record
;
2015-03-10 deposited with the CCDC.
2015-03-13 downloaded from the CCDC.
;
_cell_angle_alpha 90.00
_cell_angle_beta 100.29(3)
_cell_angle_gamma 90.00
_cell_formula_units_Z 4
_cell_length_a 21.826(18)
_cell_length_b 30.504(16)
_cell_length_c 19.495(11)
_cell_measurement_reflns_used 38793
_cell_measurement_temperature 293(2)
_cell_measurement_theta_max 25.06
_cell_measurement_theta_min 2.86
_cell_volume 12771(14)
_computing_cell_refinement 'CrysAlisPro (Oxford Diffraction Ltd., 2010)'
_computing_data_collection 'CrysAlisPro (Oxford Diffraction Ltd., 2010)'
_computing_data_reduction 'CrysAlisPro (Oxford Diffraction Ltd., 2010)'
_computing_molecular_graphics 'Diamond 3.1a (Brandenburg, 2005)'
_computing_publication_material 'PLATON (Spek, 2009)'
_computing_structure_refinement 'SHELXL-97 (Sheldrick, 1997)'
_computing_structure_solution 'SHELXS-97 (Sheldrick, 1990)'
_diffrn_ambient_temperature 293(2)
_diffrn_detector_area_resol_mean 10.3592
_diffrn_measured_fraction_theta_full 0.997
_diffrn_measured_fraction_theta_max 0.997
_diffrn_measurement_device_type 'Xcalibur, Atlas, Gemini ultra'
_diffrn_measurement_method '\w scans'
_diffrn_radiation_monochromator graphite
_diffrn_radiation_source 'fine-focus sealed tube'
_diffrn_radiation_type MoK\a
_diffrn_radiation_wavelength 0.71073
_diffrn_reflns_av_R_equivalents 0.0708
_diffrn_reflns_av_sigmaI/netI 0.0766
_diffrn_reflns_limit_h_max 25
_diffrn_reflns_limit_h_min -26
_diffrn_reflns_limit_k_max 34
_diffrn_reflns_limit_k_min -36
_diffrn_reflns_limit_l_max 23
_diffrn_reflns_limit_l_min -21
_diffrn_reflns_number 38815
_diffrn_reflns_theta_full 25.06
_diffrn_reflns_theta_max 25.06
_diffrn_reflns_theta_min 2.87
_diffrn_standards_interval_count none
_diffrn_standards_interval_time none
_diffrn_standards_number none
_exptl_absorpt_coefficient_mu 11.012
_exptl_absorpt_correction_T_max 0.516
_exptl_absorpt_correction_T_min 0.361
_exptl_absorpt_correction_type empirical
_exptl_absorpt_process_details CrysAlisPro
_exptl_crystal_colour 'light grey'
_exptl_crystal_density_diffrn 1.933
_exptl_crystal_density_method 'not measured'
_exptl_crystal_description needle
_exptl_crystal_F_000 6624
_exptl_crystal_size_max 0.46
_exptl_crystal_size_mid 0.08
_exptl_crystal_size_min 0.06
_platon_squeeze_details
;
About two [(CH~3~)~2~NH~2~]^+^, seven DMF and thirteen water lattice 
guests were removed from the formula unit by the SQUEEZE process.
;
_refine_diff_density_max 1.779
_refine_diff_density_min -1.262
_refine_diff_density_rms 0.267
_refine_ls_extinction_method none
_refine_ls_goodness_of_fit_ref 1.187
_refine_ls_hydrogen_treatment constr
_refine_ls_matrix_type full
_refine_ls_number_parameters 490
_refine_ls_number_reflns 11297
_refine_ls_number_restraints 115
_refine_ls_restrained_S_all 1.187
_refine_ls_R_factor_all 0.1635
_refine_ls_R_factor_gt 0.0939
_refine_ls_shift/su_max 0.000
_refine_ls_shift/su_mean 0.000
_refine_ls_structure_factor_coef Fsqd
_refine_ls_weighting_details 'calc w=1/[\s^2^(Fo^2^)+(0.0567P)^2^+0.0000P] where P=(Fo^2^+2Fc^2^)/3'
_refine_ls_weighting_scheme calc
_refine_ls_wR_factor_gt 0.2163
_refine_ls_wR_factor_ref 0.2386
_reflns_number_gt 4376
_reflns_number_total 11297
_reflns_threshold_expression >2sigma(I)
_cod_data_source_file c5dt00577a2.cif
_cod_data_source_block 3
_cod_depositor_comments 'Adding full bibliography for 7034421--7034425.cif.'
_cod_original_sg_symbol_H-M C2/c
_cod_database_code 7034423

loop_
_symmetry_equiv_pos_as_xyz
'x, y, z'
'-x, y, -z+1/2'
'x+1/2, y+1/2, z'
'-x+1/2, y+1/2, -z+1/2'
'-x, -y, -z'
'x, -y, z-1/2'
'-x+1/2, -y+1/2, -z'
'x+1/2, -y+1/2, z-1/2'

loop_
_atom_site_label
_atom_site_type_symbol
_atom_site_fract_x
_atom_site_fract_y
_atom_site_fract_z
_atom_site_U_iso_or_equiv
_atom_site_adp_type
_atom_site_occupancy
_atom_site_symmetry_multiplicity
_atom_site_calc_flag
_atom_site_refinement_flags
W1 W 0.38218(6) 0.13286(3) 0.31348(5) 0.1235(4) Uani 1 1 d .
W2 W 0.38150(6) 0.24870(4) 0.31364(6) 0.1381(5) Uani 1 1 d .
W3 W 0.61503(7) 0.24870(3) 0.36601(5) 0.1267(4) Uani 1 1 d .
W4 W 0.49661(6) 0.19095(3) 0.42919(5) 0.1207(4) Uani 1 1 d .
W5 W 0.61338(7) 0.13372(4) 0.36623(6) 0.1492(5) Uani 1 1 d .
W6 W 0.5000 0.30596(5) 0.2500 0.1548(7) Uani 1 2 d S
W7 W 0.5000 0.07497(4) 0.2500 0.1553(8) Uani 1 2 d S
Si1 Si 0.5000 0.19090(18) 0.2500 0.0727(19) Uani 1 2 d SD
Zn1 Zn 0.5000 -0.18160(9) 0.2500 0.0856(9) Uani 1 2 d S
O1 O 0.4549(11) 0.1527(7) 0.2458(15) 0.118(9) Uani 0.50 1 d PDU
O2 O 0.4598(10) 0.1883(5) 0.3052(10) 0.087(7) Uani 0.50 1 d PD
O3 O 0.4380(9) 0.2935(6) 0.1654(9) 0.155(6) Uani 1 1 d U
O4 O 0.5583(8) 0.1481(6) 0.4256(10) 0.159(7) Uani 1 1 d .
O5 O 0.5000 0.3631(7) 0.2500 0.129(7) Uani 1 2 d S
O6 O 0.3252(15) 0.1043(10) 0.3457(15) 0.247(8) Uani 1 1 d U
O7 O 0.6679(9) 0.1050(5) 0.4220(7) 0.139(6) Uani 1 1 d .
O8 O 0.5591(8) 0.2353(5) 0.4246(9) 0.137(6) Uani 1 1 d .
O9 O 0.3531(9) 0.1910(8) 0.3123(8) 0.177(9) Uani 1 1 d .
O10 O 0.4315(9) 0.2342(6) 0.3972(10) 0.160(6) Uani 1 1 d U
O11 O 0.6464(8) 0.1908(6) 0.3812(11) 0.155(6) Uani 1 1 d .
O12 O 0.4385(12) 0.0861(8) 0.1734(10) 0.207(10) Uani 1 1 d .
O13 O 0.4373(10) 0.0876(6) 0.3031(9) 0.166(6) Uani 1 1 d U
O14 O 0.4385(12) 0.2955(7) 0.3031(8) 0.188(9) Uani 1 1 d .
O15 O 0.6705(9) 0.2742(6) 0.4162(9) 0.147(6) Uani 1 1 d .
O16 O 0.4385(10) 0.1496(7) 0.3968(8) 0.159(7) Uani 1 1 d .
O17 O 0.3546(13) 0.1306(6) 0.2172(9) 0.193(10) Uani 1 1 d .
O18 O 0.6500(11) 0.2502(7) 0.2856(11) 0.187(8) Uani 1 1 d .
O19 O 0.4951(11) 0.1918(5) 0.5138(9) 0.170(8) Uani 1 1 d .
O20 O 0.3241(8) 0.2745(4) 0.3415(7) 0.118(5) Uani 1 1 d .
O21 O 0.4556(11) 0.2293(7) 0.2375(14) 0.115(9) Uani 0.50 1 d PDU
O22 O 0.4626(11) 0.1931(8) 0.1780(7) 0.098(7) Uani 0.50 1 d PDU
O23 O 0.5000 0.0218(9) 0.2500 0.152(9) Uani 1 2 d S
O24 O 0.9641(6) -0.6445(4) 0.3154(6) 0.094(4) Uani 1 1 d U
O25 O 0.9081(7) -0.6027(4) 0.2343(6) 0.100(4) Uani 1 1 d .
O26 O 0.5554(9) -0.2114(6) 0.3221(9) 0.156(5) Uani 1 1 d D
O27 O 0.6092(14) -0.2408(10) 0.2425(12) 0.247(8) Uani 1 1 d DU
N1 N 0.9115(8) -0.4848(4) 0.5068(6) 0.086(4) Uani 1 1 d .
N2 N 0.9116(7) -0.4243(4) 0.5595(7) 0.083(4) Uani 1 1 d .
N3 N 0.8492(7) -0.3578(5) 0.5622(8) 0.078(4) Uani 1 1 d .
N4 N 0.7646(7) -0.3274(5) 0.5108(8) 0.080(4) Uani 1 1 d .
C1 C 0.9320(9) -0.6119(6) 0.2915(10) 0.082(5) Uani 1 1 d U
C2 C 0.9207(6) -0.5794(3) 0.3502(4) 0.073(5) Uani 1 1 d G
C3 C 0.9041(7) -0.5364(4) 0.3316(4) 0.106(7) Uani 1 1 d G
H3A H 0.8958 -0.5284 0.2848 0.128 Uiso 1 1 calc R
C4 C 0.8998(7) -0.5055(3) 0.3829(5) 0.108(7) Uani 1 1 d G
H4A H 0.8887 -0.4768 0.3705 0.130 Uiso 1 1 calc R
C5 C 0.9123(7) -0.5175(3) 0.4528(5) 0.080(5) Uani 1 1 d G
C6 C 0.9289(7) -0.5604(3) 0.4714(4) 0.098(6) Uani 1 1 d G
H6A H 0.9373 -0.5685 0.5181 0.118 Uiso 1 1 calc R
C7 C 0.9332(6) -0.5914(3) 0.4201(5) 0.098(6) Uani 1 1 d G
H7A H 0.9443 -0.6201 0.4325 0.118 Uiso 1 1 calc R
C8 C 0.9109(9) -0.4438(6) 0.5002(10) 0.094(6) Uani 1 1 d .
H8A H 0.9101 -0.4292 0.4582 0.112 Uiso 1 1 calc R
C9 C 0.9102(11) -0.4926(8) 0.5730(12) 0.120(7) Uani 1 1 d U
H9A H 0.9073 -0.5205 0.5914 0.144 Uiso 1 1 calc R
C10 C 0.9136(11) -0.4567(6) 0.6098(8) 0.102(7) Uani 1 1 d .
H10A H 0.9166 -0.4536 0.6577 0.123 Uiso 1 1 calc R
C11 C 0.9129(10) -0.3782(6) 0.5725(10) 0.097(6) Uani 1 1 d U
H11A H 0.9371 -0.3641 0.5416 0.116 Uiso 1 1 calc R
H11B H 0.9338 -0.3730 0.6201 0.116 Uiso 1 1 calc R
C12 C 0.8187(12) -0.3397(6) 0.5067(10) 0.089(6) Uani 1 1 d .
H12A H 0.8356 -0.3360 0.4665 0.107 Uiso 1 1 calc R
C13 C 0.8142(11) -0.3568(6) 0.6097(11) 0.097(6) Uani 1 1 d .
H13A H 0.8243 -0.3686 0.6542 0.117 Uiso 1 1 calc R
C14 C 0.7619(13) -0.3361(9) 0.5839(13) 0.132(8) Uani 1 1 d U
H14A H 0.7300 -0.3285 0.6076 0.159 Uiso 1 1 calc R
C15 C 0.7195(7) -0.3040(5) 0.4654(7) 0.109(7) Uani 1 1 d G
C16 C 0.6657(8) -0.2851(5) 0.4809(6) 0.147(12) Uani 1 1 d G
H16A H 0.6565 -0.2876 0.5256 0.176 Uiso 1 1 calc R
C17 C 0.6254(7) -0.2625(5) 0.4297(8) 0.107(6) Uani 1 1 d GU
H17A H 0.5894 -0.2498 0.4401 0.129 Uiso 1 1 calc R
C18 C 0.6390(8) -0.2587(5) 0.3630(7) 0.141(8) Uani 1 1 d GDU
C19 C 0.6929(9) -0.2775(6) 0.3475(6) 0.139(8) Uani 1 1 d GU
H19A H 0.7020 -0.2750 0.3028 0.167 Uiso 1 1 calc R
C20 C 0.7332(7) -0.3002(5) 0.3987(8) 0.153(9) Uani 1 1 d GU
H20A H 0.7692 -0.3128 0.3883 0.184 Uiso 1 1 calc R
C21 C 0.5992(11) -0.2350(9) 0.3030(10) 0.156(5) Uani 1 1 d DU

loop_
_atom_site_aniso_label
_atom_site_aniso_U_11
_atom_site_aniso_U_22
_atom_site_aniso_U_33
_atom_site_aniso_U_23
_atom_site_aniso_U_13
_atom_site_aniso_U_12
W1 0.1876(12) 0.0849(6) 0.1113(7) -0.0031(5) 0.0626(7) -0.0077(6)
W2 0.1725(12) 0.1203(8) 0.1394(9) -0.0424(7) 0.0763(8) -0.0127(7)
W3 0.1840(12) 0.0985(7) 0.1033(6) -0.0042(5) 0.0414(7) -0.0100(7)
W4 0.1778(11) 0.1072(7) 0.0861(5) 0.0011(5) 0.0476(6) -0.0085(7)
W5 0.1987(14) 0.1148(8) 0.1301(8) 0.0318(6) 0.0184(9) -0.0120(8)
W6 0.252(2) 0.0790(8) 0.1574(13) 0.000 0.1032(14) 0.000
W7 0.286(2) 0.0655(7) 0.1108(10) 0.000 0.0268(13) 0.000
Si1 0.127(6) 0.042(3) 0.056(3) 0.000 0.036(4) 0.000
Zn1 0.110(2) 0.0731(17) 0.0719(15) 0.000 0.0100(16) 0.000
O1 0.130(12) 0.107(11) 0.113(11) 0.002(9) 0.016(9) 0.014(9)
O2 0.13(2) 0.029(9) 0.107(16) 0.005(10) 0.037(15) 0.001(11)
O3 0.176(10) 0.168(10) 0.128(8) -0.020(7) 0.048(8) -0.024(8)
O4 0.133(14) 0.167(16) 0.191(16) 0.062(13) 0.069(13) -0.004(12)
O5 0.118(17) 0.120(16) 0.154(17) 0.000 0.038(14) 0.000
O6 0.254(10) 0.251(10) 0.232(10) 0.010(7) 0.035(7) -0.001(7)
O7 0.177(16) 0.137(13) 0.103(9) 0.016(9) 0.029(10) 0.005(11)
O8 0.163(15) 0.093(10) 0.155(13) 0.019(9) 0.027(11) 0.018(10)
O9 0.128(14) 0.29(3) 0.109(11) -0.072(14) 0.008(10) -0.025(15)
O10 0.166(10) 0.138(9) 0.173(10) -0.045(8) 0.024(8) -0.023(8)
O11 0.113(13) 0.158(15) 0.206(18) 0.015(13) 0.063(12) 0.015(11)
O12 0.26(3) 0.22(2) 0.147(14) -0.071(14) 0.052(16) 0.086(19)
O13 0.196(10) 0.155(9) 0.141(9) -0.019(8) 0.013(8) 0.023(8)
O14 0.27(2) 0.21(2) 0.098(10) -0.054(11) 0.072(13) -0.096(18)
O15 0.153(15) 0.133(13) 0.171(14) -0.026(11) 0.074(12) -0.031(11)
O16 0.186(18) 0.176(17) 0.122(11) 0.022(11) 0.048(12) 0.066(14)
O17 0.33(3) 0.118(13) 0.133(13) 0.010(10) 0.049(15) 0.114(16)
O18 0.19(2) 0.20(2) 0.192(18) 0.043(15) 0.086(15) 0.085(16)
O19 0.24(2) 0.118(12) 0.151(14) 0.002(10) 0.025(14) -0.080(13)
O20 0.156(14) 0.103(10) 0.103(9) 0.017(7) 0.048(9) -0.010(9)
O21 0.119(12) 0.121(12) 0.111(11) -0.001(9) 0.031(9) -0.005(9)
O22 0.106(11) 0.086(10) 0.106(10) 0.008(8) 0.027(8) 0.004(8)
O23 0.14(2) 0.18(2) 0.139(17) 0.000 0.041(15) 0.000
O24 0.105(7) 0.094(7) 0.083(6) 0.000(5) 0.015(6) 0.023(6)
O25 0.115(11) 0.122(10) 0.061(6) 0.003(6) 0.012(7) -0.003(8)
O26 0.155(9) 0.158(9) 0.154(8) -0.003(7) 0.024(7) 0.021(7)
O27 0.254(10) 0.251(10) 0.232(10) 0.010(7) 0.035(7) -0.001(7)
N1 0.141(14) 0.061(8) 0.060(7) 0.009(6) 0.025(8) -0.007(8)
N2 0.107(12) 0.064(8) 0.076(9) -0.010(7) 0.008(8) 0.001(8)
N3 0.076(11) 0.084(9) 0.076(9) -0.003(8) 0.019(9) 0.012(8)
N4 0.051(10) 0.085(9) 0.098(10) 0.011(8) -0.006(8) 0.022(8)
C1 0.082(9) 0.082(8) 0.083(8) -0.009(7) 0.019(7) -0.013(7)
C2 0.086(13) 0.063(10) 0.069(9) -0.002(7) 0.009(9) -0.019(9)
C3 0.15(2) 0.081(13) 0.101(13) -0.023(11) 0.050(13) -0.013(12)
C4 0.16(2) 0.073(11) 0.108(14) 0.012(11) 0.056(14) 0.010(12)
C5 0.117(15) 0.068(10) 0.059(9) 0.029(8) 0.024(9) 0.006(10)
C6 0.128(18) 0.105(14) 0.055(9) 0.013(10) 0.000(10) -0.002(13)
C7 0.15(2) 0.076(11) 0.063(9) 0.001(9) 0.012(11) -0.014(12)
C8 0.116(17) 0.074(12) 0.089(12) 0.013(10) 0.017(12) 0.004(11)
C9 0.129(11) 0.114(10) 0.116(10) -0.010(8) 0.024(8) -0.007(8)
C10 0.17(2) 0.085(12) 0.050(8) -0.008(9) 0.015(11) 0.021(13)
C11 0.106(10) 0.082(8) 0.100(9) 0.007(7) 0.015(8) -0.009(8)
C12 0.104(19) 0.076(11) 0.081(12) 0.000(9) 0.001(12) 0.017(12)
C13 0.097(17) 0.084(12) 0.100(14) 0.025(11) -0.011(14) 0.003(11)
C14 0.131(11) 0.137(11) 0.130(11) -0.006(9) 0.026(9) 0.017(9)
C15 0.13(2) 0.095(14) 0.095(13) 0.004(11) 0.015(14) 0.026(14)
C16 0.20(3) 0.17(2) 0.080(12) 0.010(13) 0.039(15) 0.13(2)
C17 0.103(10) 0.111(10) 0.112(9) -0.008(8) 0.031(8) 0.014(8)
C18 0.147(12) 0.139(11) 0.132(11) 0.017(9) 0.007(9) 0.015(9)
C19 0.141(12) 0.145(11) 0.131(11) 0.020(9) 0.024(9) 0.013(9)
C20 0.147(12) 0.159(12) 0.146(12) 0.026(9) 0.006(9) 0.006(9)
C21 0.155(9) 0.158(9) 0.154(8) -0.003(7) 0.024(7) 0.021(7)

loop_
_atom_type_symbol
_atom_type_description
_atom_type_scat_dispersion_real
_atom_type_scat_dispersion_imag
_atom_type_scat_source
C C 0.0033 0.0016 'International Tables Vol C Tables 4.2.6.8 and 6.1.1.4'
H H 0.0000 0.0000 'International Tables Vol C Tables 4.2.6.8 and 6.1.1.4'
N N 0.0061 0.0033 'International Tables Vol C Tables 4.2.6.8 and 6.1.1.4'
O O 0.0106 0.0060 'International Tables Vol C Tables 4.2.6.8 and 6.1.1.4'
Si Si 0.0817 0.0704 'International Tables Vol C Tables 4.2.6.8 and 6.1.1.4'
Zn Zn 0.2839 1.4301 'International Tables Vol C Tables 4.2.6.8 and 6.1.1.4'
W W -0.8490 6.8722 'International Tables Vol C Tables 4.2.6.8 and 6.1.1.4'

loop_
_geom_angle_atom_site_label_1
_geom_angle_atom_site_label_2
_geom_angle_atom_site_label_3
_geom_angle
_geom_angle_site_symmetry_1
_geom_angle_site_symmetry_3
O6 W1 O13 100.7(13) . .
O6 W1 O17 102.9(13) . .
O13 W1 O17 87.8(7) . .
O6 W1 O9 102.5(12) . .
O13 W1 O9 156.7(10) . .
O17 W1 O9 88.6(6) . .
O6 W1 O16 102.7(11) . .
O13 W1 O16 87.7(7) . .
O17 W1 O16 154.4(11) . .
O9 W1 O16 85.6(7) . .
O6 W1 O1 161.8(12) . .
O13 W1 O1 67.1(10) . .
O17 W1 O1 64.5(10) . .
O9 W1 O1 90.6(9) . .
O16 W1 O1 90.7(8) . .
O6 W1 O2 159.3(11) . .
O13 W1 O2 92.1(8) . .
O17 W1 O2 93.6(10) . .
O9 W1 O2 65.1(7) . .
O16 W1 O2 61.4(8) . .
O1 W1 O2 38.8(6) . .
O20 W2 O10 100.8(8) . .
O20 W2 O9 100.6(8) . .
O10 W2 O9 86.0(8) . .
O20 W2 O14 102.9(9) . .
O10 W2 O14 88.8(9) . .
O9 W2 O14 156.5(10) . .
O20 W2 O18 99.4(9) . 2_655
O10 W2 O18 159.5(10) . 2_655
O9 W2 O18 87.2(8) . 2_655
O14 W2 O18 89.8(7) . 2_655
O20 W2 O21 159.1(6) . .
O10 W2 O21 97.2(8) . .
O9 W2 O21 91.0(8) . .
O14 W2 O21 66.9(9) . .
O18 W2 O21 63.6(9) 2_655 .
O15 W3 O3 101.8(9) . 2_655
O15 W3 O8 103.7(8) . .
O3 W3 O8 85.6(7) 2_655 .
O15 W3 O18 97.0(10) . .
O3 W3 O18 91.7(8) 2_655 .
O8 W3 O18 159.2(10) . .
O15 W3 O11 98.2(9) . .
O3 W3 O11 159.9(9) 2_655 .
O8 W3 O11 87.6(7) . .
O18 W3 O11 88.0(8) . .
O15 W3 O21 159.1(8) . 2_655
O3 W3 O21 68.1(9) 2_655 2_655
O8 W3 O21 94.0(8) . 2_655
O18 W3 O21 66.0(10) . 2_655
O11 W3 O21 93.5(9) . 2_655
O15 W3 O22 161.1(7) . 2_655
O3 W3 O22 92.5(8) 2_655 2_655
O8 W3 O22 64.7(8) . 2_655
O18 W3 O22 94.8(10) . 2_655
O11 W3 O22 67.5(8) . 2_655
O21 W3 O22 39.4(6) 2_655 2_655
O19 W4 O16 102.7(8) . .
O19 W4 O4 100.9(10) . .
O16 W4 O4 88.0(8) . .
O19 W4 O8 100.1(8) . .
O16 W4 O8 157.2(7) . .
O4 W4 O8 88.2(7) . .
O19 W4 O10 99.5(10) . .
O16 W4 O10 86.4(7) . .
O4 W4 O10 159.5(8) . .
O8 W4 O10 89.5(7) . .
O19 W4 O2 159.7(9) . .
O16 W4 O2 62.7(6) . .
O4 W4 O2 93.0(7) . .
O8 W4 O2 95.1(6) . .
O10 W4 O2 67.0(7) . .
O19 W4 O22 159.7(9) . 2_655
O16 W4 O22 93.5(7) . 2_655
O4 W4 O22 67.1(8) . 2_655
O8 W4 O22 64.5(7) . 2_655
O10 W4 O22 93.7(8) . 2_655
O2 W4 O22 40.6(6) . 2_655
O7 W5 O4 100.4(8) . .
O7 W5 O17 101.5(10) . 2_655
O4 W5 O17 158.1(10) . 2_655
O7 W5 O11 99.9(8) . .
O4 W5 O11 87.6(8) . .
O17 W5 O11 89.4(7) 2_655 .
O7 W5 O12 99.3(9) . 2_655
O4 W5 O12 91.7(10) . 2_655
O17 W5 O12 84.1(8) 2_655 2_655
O11 W5 O12 160.6(9) . 2_655
O7 W5 O1 157.3(7) . 2_655
O4 W5 O1 98.0(8) . 2_655
O17 W5 O1 60.7(10) 2_655 2_655
O11 W5 O1 94.2(8) . 2_655
O12 W5 O1 66.7(8) 2_655 2_655
O7 W5 O22 159.4(6) . 2_655
O4 W5 O22 65.3(8) . 2_655
O17 W5 O22 93.7(9) 2_655 2_655
O11 W5 O22 66.2(7) . 2_655
O12 W5 O22 95.9(9) 2_655 2_655
O1 W5 O22 43.2(5) 2_655 2_655
O5 W6 O14 99.8(7) . 2_655
O5 W6 O14 99.8(7) . .
O14 W6 O14 160.3(14) 2_655 .
O5 W6 O3 101.1(6) . .
O14 W6 O3 87.5(9) 2_655 .
O14 W6 O3 88.7(8) . .
O5 W6 O3 101.1(6) . 2_655
O14 W6 O3 88.7(8) 2_655 2_655
O14 W6 O3 87.5(9) . 2_655
O3 W6 O3 157.9(12) . 2_655
O5 W6 O21 157.8(4) . 2_655
O14 W6 O21 66.0(8) 2_655 2_655
O14 W6 O21 95.2(9) . 2_655
O3 W6 O21 95.6(7) . 2_655
O3 W6 O21 63.1(8) 2_655 2_655
O5 W6 O21 157.8(4) . .
O14 W6 O21 95.2(9) 2_655 .
O14 W6 O21 66.0(8) . .
O3 W6 O21 63.1(8) . .
O3 W6 O21 95.6(7) 2_655 .
O21 W6 O21 44.5(8) 2_655 .
O23 W7 O12 100.5(7) . 2_655
O23 W7 O12 100.5(7) . .
O12 W7 O12 159.0(15) 2_655 .
O23 W7 O13 101.7(6) . .
O12 W7 O13 90.7(10) 2_655 .
O12 W7 O13 85.0(9) . .
O23 W7 O13 101.7(6) . 2_655
O12 W7 O13 85.0(9) 2_655 2_655
O12 W7 O13 90.7(10) . 2_655
O13 W7 O13 156.6(12) . 2_655
O22 Si1 O22 174.8(19) . 2_655
O22 Si1 O2 112.5(14) . .
O22 Si1 O2 67.8(14) 2_655 .
O22 Si1 O2 67.8(14) . 2_655
O22 Si1 O2 112.5(14) 2_655 2_655
O2 Si1 O2 174.0(13) . 2_655
O22 Si1 O21 65.6(14) . .
O22 Si1 O21 110.1(15) 2_655 .
O2 Si1 O21 73.6(13) . .
O2 Si1 O21 111.3(14) 2_655 .
O22 Si1 O21 110.1(15) . 2_655
O22 Si1 O21 65.6(14) 2_655 2_655
O2 Si1 O21 111.3(14) . 2_655
O2 Si1 O21 73.6(13) 2_655 2_655
O21 Si1 O21 79(2) . 2_655
O22 Si1 O1 109.0(15) . 2_655
O22 Si1 O1 75.2(14) 2_655 2_655
O2 Si1 O1 112.1(14) . 2_655
O2 Si1 O1 62.8(13) 2_655 2_655
O21 Si1 O1 173.7(14) . 2_655
O21 Si1 O1 101.2(16) 2_655 2_655
O22 Si1 O1 75.2(14) . .
O22 Si1 O1 109.0(15) 2_655 .
O2 Si1 O1 62.8(13) . .
O2 Si1 O1 112.1(14) 2_655 .
O21 Si1 O1 101.2(16) . .
O21 Si1 O1 173.7(14) 2_655 .
O1 Si1 O1 80(2) 2_655 .
O26 Zn1 O26 123.3(12) 2_655 .
O26 Zn1 O24 118.5(7) 2_655 3_455
O26 Zn1 O24 94.0(7) . 3_455
O26 Zn1 O24 94.0(7) 2_655 4_655
O26 Zn1 O24 118.5(7) . 4_655
O24 Zn1 O24 109.8(8) 3_455 4_655
Si1 O1 O2 58.3(8) . .
Si1 O1 W1 132.4(17) . .
O2 O1 W1 74.1(12) . .
Si1 O1 W5 120.5(14) . 2_655
O2 O1 W5 139.3(18) . 2_655
W1 O1 W5 94.3(6) . 2_655
Si1 O2 O1 58.9(8) . .
Si1 O2 O22 55.8(8) . 2_655
O1 O2 O22 97.9(13) . 2_655
Si1 O2 O21 53.3(8) . .
O1 O2 O21 87.2(14) . .
O22 O2 O21 90.0(13) 2_655 .
Si1 O2 W4 125.6(13) . .
O1 O2 W4 136.6(14) . .
O22 O2 W4 69.9(10) 2_655 .
O21 O2 W4 132.4(13) . .
Si1 O2 W1 126.0(10) . .
O1 O2 W1 67.1(10) . .
O22 O2 W1 138.1(13) 2_655 .
O21 O2 W1 126.0(15) . .
W4 O2 W1 93.9(4) . .
W3 O3 W6 136.3(11) 2_655 .
W5 O4 W4 136.9(9) . .
W3 O8 W4 136.6(9) . .
W2 O9 W1 141.1(11) . .
W2 O10 W4 136.4(10) . .
W5 O11 W3 135.8(10) . .
W7 O12 W5 138.9(11) . 2_655
W1 O13 W7 138.7(12) . .
W6 O14 W2 136.7(11) . .
W4 O16 W1 141.1(10) . .
W1 O17 W5 139.7(16) . 2_655
W3 O18 W2 135.7(13) . 2_655
Si1 O21 O22 56.7(8) . .
Si1 O21 O2 53.1(7) . .
O22 O21 O2 93.1(12) . .
Si1 O21 W3 128.9(14) . 2_655
O22 O21 W3 72.2(11) . 2_655
O2 O21 W3 136.9(17) . 2_655
Si1 O21 W2 124.2(15) . .
O22 O21 W2 138.6(19) . .
O2 O21 W2 71.2(10) . .
W3 O21 W2 93.2(6) 2_655 .
Si1 O21 W6 118.5(15) . .
O22 O21 W6 127.8(19) . .
O2 O21 W6 126.9(15) . .
W3 O21 W6 91.7(7) 2_655 .
W2 O21 W6 90.1(6) . .
Si1 O22 O21 57.7(8) . .
Si1 O22 O2 56.5(8) . 2_655
O21 O22 O2 98.0(13) . 2_655
Si1 O22 W4 126.0(15) . 2_655
O21 O22 W4 137.0(17) . 2_655
O2 O22 W4 69.5(11) 2_655 2_655
Si1 O22 W3 126.1(14) . 2_655
O21 O22 W3 68.4(10) . 2_655
O2 O22 W3 138.1(14) 2_655 2_655
W4 O22 W3 93.2(5) 2_655 2_655
Si1 O22 W5 120.5(13) . 2_655
O21 O22 W5 126.5(18) . 2_655
O2 O22 W5 126.1(14) 2_655 2_655
W4 O22 W5 90.4(6) 2_655 2_655
W3 O22 W5 90.4(6) 2_655 2_655
C1 O24 Zn1 118.4(11) . 3_545
C21 O26 Zn1 116.9(13) . .
C8 N1 C9 106.1(17) . .
C8 N1 C5 127.6(14) . .
C9 N1 C5 126.2(15) . .
C8 N2 C10 107.3(14) . .
C8 N2 C11 127.2(16) . .
C10 N2 C11 125.4(14) . .
C12 N3 C13 107.8(17) . .
C12 N3 C11 128.0(19) . .
C13 N3 C11 124.1(16) . .
C12 N4 C15 132.6(18) . .
C12 N4 C14 102.1(17) . .
C15 N4 C14 124.4(19) . .
O25 C1 O24 131.5(18) . .
O25 C1 C2 116.1(17) . .
O24 C1 C2 112.3(15) . .
C3 C2 C7 120.0 . .
C3 C2 C1 118.3(10) . .
C7 C2 C1 121.3(10) . .
C4 C3 C2 120.0 . .
C3 C4 C5 120.0 . .
C4 C5 C6 120.0 . .
C4 C5 N1 120.3(8) . .
C6 C5 N1 119.6(8) . .
C7 C6 C5 120.0 . .
C6 C7 C2 120.0 . .
N1 C8 N2 111.5(17) . .
C10 C9 N1 112(2) . .
C9 C10 N2 102.6(16) . .
N2 C11 N3 113.2(15) . .
N4 C12 N3 115(2) . .
N3 C13 C14 108.6(19) . .
C13 C14 N4 106(2) . .
C16 C15 C20 120.0 . .
C16 C15 N4 127.0(13) . .
C20 C15 N4 113.0(13) . .
C15 C16 C17 120.0 . .
C18 C17 C16 120.0 . .
C19 C18 C17 120.0 . .
C19 C18 C21 115.0(14) . .
C17 C18 C21 125.0(14) . .
C18 C19 C20 120.0 . .
C19 C20 C15 120.0 . .
O27 C21 O26 128(2) . .
O27 C21 C18 119(2) . .
O26 C21 C18 113.2(18) . .

loop_
_geom_bond_atom_site_label_1
_geom_bond_atom_site_label_2
_geom_bond_distance
_geom_bond_site_symmetry_2
W1 O6 1.73(3) .
W1 O13 1.87(2) .
W1 O17 1.868(17) .
W1 O9 1.88(2) .
W1 O16 1.922(19) .
W1 O1 2.32(2) .
W1 O2 2.420(17) .
W2 O20 1.652(16) .
W2 O10 1.845(19) .
W2 O9 1.86(2) .
W2 O14 1.93(2) .
W2 O18 1.93(2) 2_655
W2 O21 2.46(3) .
W3 O15 1.613(17) .
W3 O3 1.825(18) 2_655
W3 O8 1.860(19) .
W3 O18 1.86(2) .
W3 O11 1.899(17) .
W3 O21 2.38(2) 2_655
W3 O22 2.44(2) 2_655
W4 O19 1.657(19) .
W4 O16 1.82(2) .
W4 O4 1.89(2) .
W4 O8 1.936(17) .
W4 O10 1.96(2) .
W4 O2 2.41(2) .
W4 O22 2.41(2) 2_655
W5 O7 1.704(16) .
W5 O4 1.86(2) .
W5 O17 1.88(2) 2_655
W5 O11 1.887(19) .
W5 O12 1.92(2) 2_655
W5 O1 2.48(2) 2_655
W5 O22 2.50(2) 2_655
W6 O5 1.74(2) .
W6 O14 1.86(2) 2_655
W6 O14 1.86(2) .
W6 O3 1.974(17) .
W6 O3 1.974(17) 2_655
W6 O21 2.53(3) 2_655
W6 O21 2.53(3) .
W7 O23 1.62(3) .
W7 O12 1.85(2) 2_655
W7 O12 1.85(2) .
W7 O13 1.90(2) .
W7 O13 1.90(2) 2_655
Si1 O22 1.495(10) .
Si1 O22 1.495(10) 2_655
Si1 O2 1.507(10) .
Si1 O2 1.507(10) 2_655
Si1 O21 1.511(10) .
Si1 O21 1.511(10) 2_655
Si1 O1 1.517(10) 2_655
Si1 O1 1.517(10) .
Zn1 O26 1.911(18) 2_655
Zn1 O26 1.911(18) .
Zn1 O24 1.969(12) 3_455
Zn1 O24 1.969(12) 4_655
O1 O2 1.58(3) .
O1 W5 2.48(2) 2_655
O2 O22 1.67(3) 2_655
O2 O21 1.81(3) .
O3 W3 1.825(18) 2_655
O12 W5 1.92(2) 2_655
O17 W5 1.88(2) 2_655
O18 W2 1.93(2) 2_655
O21 O22 1.63(3) .
O21 W3 2.38(2) 2_655
O22 O2 1.67(3) 2_655
O22 W4 2.41(2) 2_655
O22 W3 2.44(2) 2_655
O22 W5 2.50(2) 2_655
O24 C1 1.26(2) .
O24 Zn1 1.969(12) 3_545
O25 C1 1.178(19) .
O26 C21 1.303(10) .
O27 C21 1.250(10) .
N1 C8 1.26(2) .
N1 C9 1.32(3) .
N1 C5 1.452(15) .
N2 C8 1.30(2) .
N2 C10 1.39(2) .
N2 C11 1.43(2) .
N3 C12 1.29(2) .
N3 C13 1.30(2) .
N3 C11 1.50(2) .
N4 C12 1.26(2) .
N4 C15 1.396(17) .
N4 C14 1.46(3) .
C1 C2 1.567(19) .
C2 C3 1.3900 .
C2 C7 1.3900 .
C3 C4 1.3900 .
C4 C5 1.3900 .
C5 C6 1.3900 .
C6 C7 1.3900 .
C9 C10 1.30(3) .
C13 C14 1.32(3) .
C15 C16 1.3900 .
C15 C20 1.3900 .
C16 C17 1.3900 .
C17 C18 1.3900 .
C18 C19 1.3900 .
C18 C21 1.512(10) .
C19 C20 1.3900 .

loop_
_platon_squeeze_void_nr
_platon_squeeze_void_average_x
_platon_squeeze_void_average_y
_platon_squeeze_void_average_z
_platon_squeeze_void_volume
_platon_squeeze_void_count_electrons
_platon_squeeze_void_content
1 -0.005 -0.001 -0.016 6900 1251 ' '
